data_7219610
loop_
_publ_author_name
'Shahul Hameed, Sabiah'
'Popuri, Sureshbabu'
'Tjakraatmadja, A.A.J Sudarga'
'Elavarasan, K.'
'Chittepu, Hanmandlu'
'Kulak, Nora'

_publ_section_title
;
 Mononuclear Zn(II) and Cu(II) Complexes with a Simple Diamine Ligand:
 Synthesis, Structure, Phosphodiester Binding and DNA Cleavage Studies
;
_journal_name_full 'RSC Adv.'
_journal_paper_doi 10.1039/C4RA15717F
_journal_year 2015
_chemical_formula_moiety 'C36 H44 Cu N8 O16 P2'
_chemical_formula_sum 'C36 H44 Cu N8 O16 P2'
_chemical_formula_weight 970.27
_chemical_name_systematic
;
 ? 
;
_space_group_crystal_system triclinic
_space_group_IT_number 2
_space_group_name_Hall '-P 1'
_space_group_name_H-M_alt 'P -1'
_symmetry_space_group_name_Hall '-P 1'
_symmetry_space_group_name_H-M 'P -1'
_atom_sites_solution_hydrogens geom
_atom_sites_solution_primary direct
_atom_sites_solution_secondary difmap
_audit_creation_date 2014-10-10
_audit_creation_method
;
Olex2 1.2
(compiled 2013.12.10 svn.r2850 for OlexSys, GUI svn.r4736)
;
_audit_update_record
;
2014-12-03 deposited with the CCDC.
2015-02-18 downloaded from the CCDC.
;
_cell_angle_alpha 93.630(4)
_cell_angle_beta 97.837(4)
_cell_angle_gamma 91.708(4)
_cell_formula_units_Z 1
_cell_length_a 6.5343(3)
_cell_length_b 12.3708(6)
_cell_length_c 13.0811(7)
_cell_measurement_reflns_used 5599
_cell_measurement_temperature 298
_cell_measurement_theta_max 29.1685
_cell_measurement_theta_min 3.1430
_cell_volume 1044.64(9)
_computing_cell_refinement
;
CrysAlisPro, Oxford Diffraction Ltd.,
Version 1.171.34.44 (release 25-10-2010 CrysAlis171 .NET)
(compiled Oct 25 2010,18:11:34)
;
_computing_data_collection
;
CrysAlisPro, Oxford Diffraction Ltd.,
Version 1.171.34.44 (release 25-10-2010 CrysAlis171 .NET)
(compiled Oct 25 2010,18:11:34)
;
_computing_data_reduction
;
CrysAlisPro, Oxford Diffraction Ltd.,
Version 1.171.34.44 (release 25-10-2010 CrysAlis171 .NET)
(compiled Oct 25 2010,18:11:34)
;
_computing_molecular_graphics 'Olex2 (Dolomanov et al., 2009)'
_computing_publication_material 'Olex2 (Dolomanov et al., 2009)'
_computing_structure_refinement 'ShelXL (Sheldrick, 2008)'
_computing_structure_solution 'ShelXS (Sheldrick, 2008)'
_diffrn_ambient_temperature 298
_diffrn_detector_area_resol_mean 15.9821
_diffrn_measured_fraction_theta_full 0.999
_diffrn_measured_fraction_theta_max 0.999
_diffrn_measurement_device_type 'Xcalibur, Eos'
_diffrn_measurement_method '\w scans'
_diffrn_orient_matrix_UB_11 -0.0069803000
_diffrn_orient_matrix_UB_12 0.0506383000
_diffrn_orient_matrix_UB_13 0.0276814000
_diffrn_orient_matrix_UB_21 0.0122811000
_diffrn_orient_matrix_UB_22 -0.0258924000
_diffrn_orient_matrix_UB_23 0.0471869000
_diffrn_orient_matrix_UB_31 0.1087429000
_diffrn_orient_matrix_UB_32 0.0084291000
_diffrn_orient_matrix_UB_33 0.0041144000
_diffrn_radiation_monochromator graphite
_diffrn_radiation_type MoK\a
_diffrn_radiation_wavelength 0.71073
_diffrn_reflns_av_R_equivalents 0.0304
_diffrn_reflns_av_unetI/netI 0.0371
_diffrn_reflns_limit_h_max 7
_diffrn_reflns_limit_h_min -7
_diffrn_reflns_limit_k_max 14
_diffrn_reflns_limit_k_min -14
_diffrn_reflns_limit_l_max 15
_diffrn_reflns_limit_l_min -15
_diffrn_reflns_number 9666
_diffrn_reflns_theta_full 25.00
_diffrn_reflns_theta_max 25.00
_diffrn_reflns_theta_min 3.15
_diffrn_source 'Enhance (Mo) X-ray Source'
_exptl_absorpt_coefficient_mu 0.681
_exptl_absorpt_correction_T_max 1.00000
_exptl_absorpt_correction_T_min 0.85014
_exptl_absorpt_correction_type multi-scan
_exptl_absorpt_process_details
;
CrysAlisPro, Oxford Diffraction Ltd.,
Version 1.171.34.44 (release 25-10-2010 CrysAlis171 .NET)
(compiled Oct 25 2010,18:11:34)
Empirical absorption correction using spherical harmonics,
 implemented in SCALE3 ABSPACK scaling algorithm.
;
_exptl_crystal_colour colourless
_exptl_crystal_colour_primary colourless
_exptl_crystal_density_diffrn 1.542
_exptl_crystal_density_method 'not measured'
_exptl_crystal_description block
_exptl_crystal_F_000 503
_exptl_crystal_size_max 0.5
_exptl_crystal_size_mid 0.35
_exptl_crystal_size_min 0.3
_refine_diff_density_max 0.723
_refine_diff_density_min -0.285
_refine_diff_density_rms 0.060
_refine_ls_extinction_method none
_refine_ls_goodness_of_fit_ref 1.032
_refine_ls_hydrogen_treatment constr
_refine_ls_matrix_type full
_refine_ls_number_parameters 286
_refine_ls_number_reflns 3675
_refine_ls_number_restraints 0
_refine_ls_restrained_S_all 1.032
_refine_ls_R_factor_all 0.0588
_refine_ls_R_factor_gt 0.0466
_refine_ls_shift/su_max 0.000
_refine_ls_shift/su_mean 0.000
_refine_ls_structure_factor_coef Fsqd
_refine_ls_weighting_details 'calc w=1/[\s^2^(Fo^2^)+(0.0590P)^2^+0.8138P] where P=(Fo^2^+2Fc^2^)/3'
_refine_ls_weighting_scheme calc
_refine_ls_wR_factor_gt 0.1165
_refine_ls_wR_factor_ref 0.1243
_reflns_number_gt 3027
_reflns_number_total 3675
_reflns_threshold_expression >2sigma(I)
_cod_data_source_file c4ra15717f1.cif
_cod_data_source_block ss-ke-8h
_cod_database_code 7219610

loop_
_space_group_symop_id
_space_group_symop_operation_xyz
1 'x, y, z'
2 '-x, -y, -z'

loop_
_atom_site_label
_atom_site_type_symbol
_atom_site_fract_x
_atom_site_fract_y
_atom_site_fract_z
_atom_site_U_iso_or_equiv
_atom_site_adp_type
_atom_site_occupancy
_atom_site_symmetry_multiplicity
_atom_site_calc_flag
_atom_site_refinement_flags_posn
_atom_site_refinement_flags_adp
Cu1 Cu -0.5000 0.0000 0.0000 0.04094(19) Uani 1 2 d S T
P1 P -0.25277(12) -0.08671(7) -0.20193(6) 0.0395(2) Uani 1 1 d . .
O3 O -0.2670(3) -0.07658(18) -0.32487(16) 0.0449(5) Uani 1 1 d . .
O1 O -0.4482(3) -0.05908(19) -0.16277(17) 0.0481(6) Uani 1 1 d . .
N4 N -0.9122(4) -0.1897(2) -0.6397(2) 0.0503(7) Uani 1 1 d . .
O4 O -0.0555(3) -0.0324(2) -0.15603(18) 0.0538(6) Uani 1 1 d . .
O2 O -0.2445(4) -0.21649(19) -0.19400(19) 0.0529(6) Uani 1 1 d . .
C13 C -0.4362(5) -0.1115(2) -0.3964(2) 0.0368(7) Uani 1 1 d . .
C16 C -0.7483(5) -0.1674(3) -0.5524(2) 0.0387(7) Uani 1 1 d . .
C15 C -0.5604(5) -0.2144(3) -0.5537(3) 0.0475(8) Uani 1 1 d . .
H15 H -0.5399 -0.2637 -0.6077 0.057 Uiso 1 1 calc R .
N3 N 0.2121(6) -0.5192(3) -0.3897(3) 0.0697(9) Uani 1 1 d . .
O7 O -1.0771(4) -0.1470(2) -0.6382(2) 0.0647(7) Uani 1 1 d . .
N1 N -0.3204(4) -0.1267(2) 0.0676(2) 0.0448(7) Uani 1 1 d . .
H1A H -0.2426 -0.1560 0.0221 0.054 Uiso 1 1 calc R .
H1B H -0.2360 -0.1000 0.1243 0.054 Uiso 1 1 calc R .
C12 C 0.0703(5) -0.2570(3) -0.2679(3) 0.0501(8) Uani 1 1 d . .
H12 H 0.1243 -0.1864 -0.2533 0.060 Uiso 1 1 calc R .
O5 O 0.3887(6) -0.4985(4) -0.3993(3) 0.1165(15) Uani 1 1 d . .
N2 N -0.7374(4) -0.1150(2) -0.0038(2) 0.0408(6) Uani 1 1 d . .
H2A H -0.8137 -0.0980 0.0469 0.049 Uiso 1 1 calc R .
H2B H -0.8202 -0.1160 -0.0648 0.049 Uiso 1 1 calc R .
O8 O -0.8741(4) -0.2505(3) -0.7116(2) 0.0828(10) Uani 1 1 d . .
C17 C -0.7851(5) -0.0969(3) -0.4717(2) 0.0421(8) Uani 1 1 d . .
H17 H -0.9157 -0.0694 -0.4703 0.051 Uiso 1 1 calc R .
C7 C -0.1207(5) -0.2858(3) -0.2421(2) 0.0420(7) Uani 1 1 d . .
C18 C -0.6275(5) -0.0675(3) -0.3932(2) 0.0428(8) Uani 1 1 d . .
H18 H -0.6491 -0.0188 -0.3389 0.051 Uiso 1 1 calc R .
C8 C -0.2005(6) -0.3895(3) -0.2634(3) 0.0623(10) Uani 1 1 d . .
H8 H -0.3285 -0.4083 -0.2447 0.075 Uiso 1 1 calc R .
C4 C -0.7204(7) -0.4102(4) 0.0583(4) 0.0783(13) Uani 1 1 d . .
H4A H -0.6788 -0.4439 -0.0042 0.094 Uiso 1 1 calc R .
H4B H -0.8243 -0.4577 0.0804 0.094 Uiso 1 1 calc R .
C1 C -0.4660(5) -0.2091(3) 0.0953(3) 0.0519(9) Uani 1 1 d . .
H1 H -0.5156 -0.1813 0.1589 0.062 Uiso 1 1 calc R .
C11 C 0.1798(5) -0.3339(3) -0.3154(3) 0.0537(9) Uani 1 1 d . .
H11 H 0.3095 -0.3160 -0.3326 0.064 Uiso 1 1 calc R .
C3 C -0.8119(6) -0.3043(3) 0.0352(3) 0.0603(10) Uani 1 1 d . .
H3A H -0.8733 -0.2763 0.0944 0.072 Uiso 1 1 calc R .
H3B H -0.9212 -0.3155 -0.0230 0.072 Uiso 1 1 calc R .
C14 C -0.4037(5) -0.1876(3) -0.4742(3) 0.0464(8) Uani 1 1 d . .
H14 H -0.2770 -0.2202 -0.4726 0.056 Uiso 1 1 calc R .
C5 C -0.5357(6) -0.3976(3) 0.1414(3) 0.0664(11) Uani 1 1 d . .
H5A H -0.4739 -0.4674 0.1497 0.080 Uiso 1 1 calc R .
H5B H -0.5808 -0.3738 0.2065 0.080 Uiso 1 1 calc R .
C10 C 0.0969(6) -0.4372(3) -0.3373(3) 0.0513(9) Uani 1 1 d . .
C6 C -0.3753(6) -0.3169(3) 0.1156(3) 0.0596(10) Uani 1 1 d . .
H6A H -0.2635 -0.3077 0.1728 0.072 Uiso 1 1 calc R .
H6B H -0.3183 -0.3448 0.0550 0.072 Uiso 1 1 calc R .
C9 C -0.0921(7) -0.4663(3) -0.3124(4) 0.0702(12) Uani 1 1 d . .
H9 H -0.1468 -0.5366 -0.3281 0.084 Uiso 1 1 calc R .
C2 C -0.6530(5) -0.2202(3) 0.0098(3) 0.0468(8) Uani 1 1 d . .
H2 H -0.6044 -0.2456 -0.0548 0.056 Uiso 1 1 calc R .
O6 O 0.1236(7) -0.6041(3) -0.4232(4) 0.1214(16) Uani 1 1 d . .

loop_
_atom_site_aniso_label
_atom_site_aniso_U_11
_atom_site_aniso_U_22
_atom_site_aniso_U_33
_atom_site_aniso_U_23
_atom_site_aniso_U_13
_atom_site_aniso_U_12
Cu1 0.0257(3) 0.0295(3) 0.0650(4) 0.0054(2) -0.0039(2) 0.0002(2)
P1 0.0417(5) 0.0418(5) 0.0328(4) -0.0005(3) -0.0022(3) 0.0047(3)
O3 0.0428(12) 0.0550(14) 0.0352(12) 0.0061(10) -0.0010(10) -0.0065(10)
O1 0.0435(12) 0.0601(15) 0.0386(12) -0.0081(11) 0.0010(10) 0.0122(11)
N4 0.0483(17) 0.0615(19) 0.0391(17) -0.0049(14) 0.0022(13) 0.0015(14)
O4 0.0446(13) 0.0630(16) 0.0487(14) -0.0074(12) -0.0068(11) 0.0034(11)
O2 0.0621(15) 0.0453(13) 0.0580(15) 0.0101(11) 0.0274(12) 0.0117(11)
C13 0.0402(17) 0.0396(16) 0.0299(16) 0.0050(13) 0.0023(13) -0.0012(13)
C16 0.0395(17) 0.0432(17) 0.0319(16) -0.0001(13) 0.0006(13) 0.0009(13)
C15 0.0459(19) 0.059(2) 0.0369(18) -0.0126(16) 0.0108(15) 0.0065(16)
N3 0.081(3) 0.061(2) 0.070(2) -0.0025(18) 0.021(2) 0.0162(19)
O7 0.0434(14) 0.088(2) 0.0585(16) -0.0069(14) -0.0061(12) 0.0125(14)
N1 0.0308(13) 0.0432(15) 0.0568(18) 0.0016(13) -0.0060(12) -0.0013(11)
C12 0.055(2) 0.0445(19) 0.052(2) -0.0043(16) 0.0159(17) -0.0077(16)
O5 0.078(2) 0.127(3) 0.145(4) -0.048(3) 0.037(2) 0.020(2)
N2 0.0312(13) 0.0485(16) 0.0394(15) -0.0028(12) -0.0035(11) 0.0001(11)
O8 0.0673(18) 0.118(3) 0.0543(17) -0.0375(18) -0.0070(14) 0.0116(17)
C17 0.0436(17) 0.0458(18) 0.0369(18) 0.0024(14) 0.0023(14) 0.0151(14)
C7 0.0473(18) 0.0415(18) 0.0394(18) 0.0090(14) 0.0105(14) 0.0058(14)
C18 0.0517(19) 0.0413(18) 0.0339(17) -0.0040(14) 0.0010(14) 0.0123(15)
C8 0.056(2) 0.046(2) 0.089(3) 0.003(2) 0.029(2) -0.0021(17)
C4 0.074(3) 0.062(3) 0.097(4) 0.022(2) 0.003(3) -0.020(2)
C1 0.0433(18) 0.049(2) 0.060(2) 0.0080(17) -0.0085(16) -0.0016(15)
C11 0.0455(19) 0.063(2) 0.055(2) 0.0007(18) 0.0166(17) -0.0006(17)
C3 0.048(2) 0.066(2) 0.064(3) 0.006(2) -0.0001(18) -0.0083(18)
C14 0.0351(17) 0.061(2) 0.0433(19) -0.0036(16) 0.0074(14) 0.0102(15)
C5 0.068(3) 0.063(3) 0.069(3) 0.022(2) 0.006(2) -0.001(2)
C10 0.058(2) 0.047(2) 0.051(2) 0.0036(16) 0.0144(17) 0.0136(17)
C6 0.054(2) 0.057(2) 0.067(3) 0.0141(19) 0.0000(19) 0.0075(18)
C9 0.078(3) 0.0352(19) 0.101(3) -0.002(2) 0.030(3) -0.0050(18)
C2 0.0437(18) 0.0418(18) 0.051(2) 0.0056(15) -0.0077(15) -0.0030(14)
O6 0.149(4) 0.057(2) 0.170(4) -0.032(2) 0.081(3) 0.003(2)

loop_
_atom_type_symbol
_atom_type_description
_atom_type_scat_dispersion_real
_atom_type_scat_dispersion_imag
_atom_type_scat_source
C C 0.0033 0.0016 'International Tables Vol C Tables 4.2.6.8 and 6.1.1.4'
H H 0.0000 0.0000 'International Tables Vol C Tables 4.2.6.8 and 6.1.1.4'
O O 0.0106 0.0060 'International Tables Vol C Tables 4.2.6.8 and 6.1.1.4'
Cu Cu 0.3201 1.2651 'International Tables Vol C Tables 4.2.6.8 and 6.1.1.4'
N N 0.0061 0.0033 'International Tables Vol C Tables 4.2.6.8 and 6.1.1.4'
P P 0.1023 0.0942 'International Tables Vol C Tables 4.2.6.8 and 6.1.1.4'

loop_
_geom_angle_atom_site_label_1
_geom_angle_atom_site_label_2
_geom_angle_atom_site_label_3
_geom_angle
_geom_angle_site_symmetry_1
_geom_angle_site_symmetry_3
O1 Cu1 O1 180.0 2_455 .
N1 Cu1 O1 88.03(10) 2_455 .
N1 Cu1 O1 91.97(10) . .
N1 Cu1 O1 91.97(10) 2_455 2_455
N1 Cu1 O1 88.03(10) . 2_455
N1 Cu1 N1 180.0 . 2_455
N2 Cu1 O1 90.51(10) 2_455 2_455
N2 Cu1 O1 89.49(10) . 2_455
N2 Cu1 O1 90.51(10) . .
N2 Cu1 O1 89.49(10) 2_455 .
N2 Cu1 N1 82.08(10) 2_455 2_455
N2 Cu1 N1 97.92(10) . 2_455
N2 Cu1 N1 82.08(10) . .
N2 Cu1 N1 97.92(10) 2_455 .
N2 Cu1 N2 180.000(1) 2_455 .
O3 P1 O2 101.71(13) . .
O1 P1 O3 112.15(12) . .
O1 P1 O2 103.58(14) . .
O4 P1 O3 105.93(14) . .
O4 P1 O1 120.87(14) . .
O4 P1 O2 111.03(14) . .
C13 O3 P1 124.5(2) . .
P1 O1 Cu1 129.10(12) . .
O7 N4 C16 119.2(3) . .
O7 N4 O8 123.4(3) . .
O8 N4 C16 117.4(3) . .
C7 O2 P1 126.6(2) . .
C18 C13 O3 121.1(3) . .
C18 C13 C14 121.4(3) . .
C14 C13 O3 117.5(3) . .
C15 C16 N4 119.7(3) . .
C15 C16 C17 121.6(3) . .
C17 C16 N4 118.6(3) . .
C16 C15 H15 120.4 . .
C14 C15 C16 119.1(3) . .
C14 C15 H15 120.4 . .
O5 N3 C10 118.7(4) . .
O5 N3 O6 122.6(4) . .
O6 N3 C10 118.6(4) . .
Cu1 N1 H1A 110.2 . .
Cu1 N1 H1B 110.2 . .
H1A N1 H1B 108.5 . .
C1 N1 Cu1 107.37(18) . .
C1 N1 H1A 110.2 . .
C1 N1 H1B 110.2 . .
C7 C12 H12 120.4 . .
C11 C12 H12 120.4 . .
C11 C12 C7 119.1(3) . .
Cu1 N2 H2A 109.7 . .
Cu1 N2 H2B 109.7 . .
H2A N2 H2B 108.2 . .
C2 N2 Cu1 109.69(18) . .
C2 N2 H2A 109.7 . .
C2 N2 H2B 109.7 . .
C16 C17 H17 120.2 . .
C18 C17 C16 119.5(3) . .
C18 C17 H17 120.2 . .
O2 C7 C12 124.6(3) . .
C8 C7 O2 114.8(3) . .
C8 C7 C12 120.6(3) . .
C13 C18 H18 120.6 . .
C17 C18 C13 118.8(3) . .
C17 C18 H18 120.6 . .
C7 C8 H8 119.8 . .
C7 C8 C9 120.4(3) . .
C9 C8 H8 119.8 . .
H4A C4 H4B 107.9 . .
C3 C4 H4A 109.2 . .
C3 C4 H4B 109.2 . .
C3 C4 C5 112.0(4) . .
C5 C4 H4A 109.2 . .
C5 C4 H4B 109.2 . .
N1 C1 H1 107.4 . .
N1 C1 C6 114.8(3) . .
N1 C1 C2 108.1(3) . .
C6 C1 H1 107.4 . .
C6 C1 C2 111.4(3) . .
C2 C1 H1 107.4 . .
C12 C11 H11 120.2 . .
C10 C11 C12 119.6(3) . .
C10 C11 H11 120.2 . .
C4 C3 H3A 109.0 . .
C4 C3 H3B 109.0 . .
C4 C3 C2 112.8(3) . .
H3A C3 H3B 107.8 . .
C2 C3 H3A 109.0 . .
C2 C3 H3B 109.0 . .
C13 C14 H14 120.3 . .
C15 C14 C13 119.3(3) . .
C15 C14 H14 120.3 . .
C4 C5 H5A 109.2 . .
C4 C5 H5B 109.2 . .
C4 C5 C6 111.9(3) . .
H5A C5 H5B 107.9 . .
C6 C5 H5A 109.2 . .
C6 C5 H5B 109.2 . .
C11 C10 N3 119.8(3) . .
C9 C10 N3 118.6(4) . .
C9 C10 C11 121.6(3) . .
C1 C6 C5 111.5(3) . .
C1 C6 H6A 109.3 . .
C1 C6 H6B 109.3 . .
C5 C6 H6A 109.3 . .
C5 C6 H6B 109.3 . .
H6A C6 H6B 108.0 . .
C8 C9 H9 120.7 . .
C10 C9 C8 118.6(4) . .
C10 C9 H9 120.7 . .
N2 C2 C1 108.9(3) . .
N2 C2 C3 112.9(3) . .
N2 C2 H2 108.1 . .
C1 C2 H2 108.1 . .
C3 C2 C1 110.5(3) . .
C3 C2 H2 108.1 . .

loop_
_geom_bond_atom_site_label_1
_geom_bond_atom_site_label_2
_geom_bond_distance
_geom_bond_site_symmetry_2
Cu1 O1 2.280(2) 2_455
Cu1 O1 2.280(2) .
Cu1 N1 2.149(3) .
Cu1 N1 2.149(3) 2_455
Cu1 N2 2.067(3) .
Cu1 N2 2.067(3) 2_455
P1 O3 1.611(2) .
P1 O1 1.480(2) .
P1 O4 1.470(2) .
P1 O2 1.617(2) .
O3 C13 1.387(3) .
N4 C16 1.462(4) .
N4 O7 1.216(4) .
N4 O8 1.223(4) .
O2 C7 1.378(4) .
C13 C18 1.383(4) .
C13 C14 1.384(4) .
C16 C15 1.375(4) .
C16 C17 1.378(4) .
C15 H15 0.9300 .
C15 C14 1.374(4) .
N3 O5 1.200(5) .
N3 C10 1.472(5) .
N3 O6 1.210(5) .
N1 H1A 0.9000 .
N1 H1B 0.9000 .
N1 C1 1.469(4) .
C12 H12 0.9300 .
C12 C7 1.379(5) .
C12 C11 1.376(5) .
N2 H2A 0.9000 .
N2 H2B 0.9000 .
N2 C2 1.441(4) .
C17 H17 0.9300 .
C17 C18 1.374(4) .
C7 C8 1.367(5) .
C18 H18 0.9300 .
C8 H8 0.9300 .
C8 C9 1.380(5) .
C4 H4A 0.9700 .
C4 H4B 0.9700 .
C4 C3 1.487(6) .
C4 C5 1.507(6) .
C1 H1 0.9800 .
C1 C6 1.499(5) .
C1 C2 1.536(4) .
C11 H11 0.9300 .
C11 C10 1.370(5) .
C3 H3A 0.9700 .
C3 H3B 0.9700 .
C3 C2 1.531(5) .
C14 H14 0.9300 .
C5 H5A 0.9700 .
C5 H5B 0.9700 .
C5 C6 1.512(5) .
C10 C9 1.363(5) .
C6 H6A 0.9700 .
C6 H6B 0.9700 .
C9 H9 0.9300 .
C2 H2 0.9800 .

loop_
_geom_torsion_atom_site_label_1
_geom_torsion_atom_site_label_2
_geom_torsion_atom_site_label_3
_geom_torsion_atom_site_label_4
_geom_torsion
_geom_torsion_site_symmetry_1
Cu1 N1 C1 C6 163.6(3) .
Cu1 N1 C1 C2 38.5(3) .
Cu1 N2 C2 C1 42.4(3) .
Cu1 N2 C2 C3 165.5(2) .
P1 O3 C13 C18 61.7(4) .
P1 O3 C13 C14 -121.8(3) .
P1 O2 C7 C12 28.9(5) .
P1 O2 C7 C8 -151.5(3) .
O3 P1 O1 Cu1 -156.13(15) .
O3 P1 O2 C7 47.4(3) .
O3 C13 C18 C17 173.6(3) .
O3 C13 C14 C15 -172.0(3) .
O1 Cu1 O1 P1 -91(5) 2_455
O1 Cu1 N1 C1 -103.4(2) .
O1 Cu1 N1 C1 76.6(2) 2_455
O1 Cu1 N2 C2 75.4(2) .
O1 Cu1 N2 C2 -104.6(2) 2_455
O1 P1 O3 C13 -41.9(3) .
O1 P1 O2 C7 163.9(3) .
N4 C16 C15 C14 176.1(3) .
N4 C16 C17 C18 -174.4(3) .
O4 P1 O3 C13 -175.7(2) .
O4 P1 O1 Cu1 -30.1(3) .
O4 P1 O2 C7 -64.9(3) .
O2 P1 O3 C13 68.2(3) .
O2 P1 O1 Cu1 94.98(19) .
O2 C7 C8 C9 179.4(4) .
C16 C15 C14 C13 -2.0(5) .
C16 C17 C18 C13 -1.3(5) .
C15 C16 C17 C18 3.9(5) .
N3 C10 C9 C8 -179.9(4) .
O7 N4 C16 C15 -179.4(3) .
O7 N4 C16 C17 -1.1(5) .
N1 Cu1 O1 P1 130.99(19) 2_455
N1 Cu1 O1 P1 -49.01(19) .
N1 Cu1 N1 C1 -94(20) 2_455
N1 Cu1 N2 C2 163.5(2) 2_455
N1 Cu1 N2 C2 -16.5(2) .
N1 C1 C6 C5 -178.8(3) .
N1 C1 C2 N2 -54.8(4) .
N1 C1 C2 C3 -179.3(3) .
C12 C7 C8 C9 -1.0(6) .
C12 C11 C10 N3 179.0(3) .
C12 C11 C10 C9 -0.5(6) .
O5 N3 C10 C11 10.4(6) .
O5 N3 C10 C9 -170.1(4) .
N2 Cu1 O1 P1 -131.11(19) .
N2 Cu1 O1 P1 48.89(19) 2_455
N2 Cu1 N1 C1 -13.1(2) .
N2 Cu1 N1 C1 166.9(2) 2_455
N2 Cu1 N2 C2 -118(82) 2_455
O8 N4 C16 C15 -0.1(5) .
O8 N4 C16 C17 178.3(4) .
C17 C16 C15 C14 -2.2(5) .
C7 C12 C11 C10 0.7(6) .
C7 C8 C9 C10 1.1(7) .
C18 C13 C14 C15 4.6(5) .
C4 C3 C2 N2 -175.0(3) .
C4 C3 C2 C1 -52.8(5) .
C4 C5 C6 C1 55.4(5) .
C11 C12 C7 O2 179.7(3) .
C11 C12 C7 C8 0.1(5) .
C11 C10 C9 C8 -0.4(7) .
C3 C4 C5 C6 -54.0(5) .
C14 C13 C18 C17 -2.9(5) .
C5 C4 C3 C2 53.3(5) .
C6 C1 C2 N2 178.1(3) .
C6 C1 C2 C3 53.6(4) .
C2 C1 C6 C5 -55.4(5) .
O6 N3 C10 C11 -168.2(4) .
O6 N3 C10 C9 11.3(6) .
